data_2200062
loop_
_publ_author_name
'Virovets, Alexander V.'
'Samsonenko, Denis G.'
'Sokolov, Maxim N.'
'Fedin, Vladimir P.'

_publ_section_title
;
 Supramolecular adduct of tetrachlorogallate with cucurbituril:
 (H~7~O~3~)~4~[GaCl~4~]~2~Cl~2~&#x00B7;C~36~H~36~N~24~O~12~&#x00B7;2H~2~O
;
_journal_issue 1
_journal_name_full 'Acta Crystallographica Section E'
_journal_page_first m33
_journal_page_last m34
_journal_paper_doi 10.1107/S1600536800019498
_journal_volume 57
_journal_year 2001
_chemical_formula_iupac '(H7 O3)4[Ga Cl4]2 Cl2, C36 H36 N24 O12, 2H2 O'
_chemical_formula_moiety '4H7 O3 1+, 2Ga Cl4 1-, 2Cl 1-, C36 H36 N24 O12, 2H2 O'
_chemical_formula_structural '(H7 O3)4 (Ga Cl4)2 Cl2 . C36 H36 N24 O12 . 2(H2 O)'
_chemical_formula_sum 'C36 H68 Cl10 Ga2 N24 O26'
_chemical_formula_weight 1747.08
_chemical_name_common none
_chemical_name_systematic
;
Tetrakis(hydroxonium) bis(tetrachlorogallate) dichloride
cucurbituril decahydrate
;
_space_group_IT_number 64
_symmetry_cell_setting orthorhombic
_symmetry_space_group_name_Hall '-C 2ac 2'
_symmetry_space_group_name_H-M 'C m c a'
_audit_creation_method SHELXL-97
_cell_angle_alpha 90.00
_cell_angle_beta 90.00
_cell_angle_gamma 90.00
_cell_formula_units_Z 4
_cell_length_a 16.5665(10)
_cell_length_b 16.7800(9)
_cell_length_c 25.0342(10)
_cell_measurement_reflns_used 24
_cell_measurement_temperature 293(2)
_cell_measurement_theta_max 22
_cell_measurement_theta_min 16
_cell_volume 6959.2(6)
_computing_cell_refinement XSCANS
_computing_data_collection 'XSCANS (Bruker, 1998)'
_computing_data_reduction 'SHELXTL-Plus (Sheldrick, 1990)'
_computing_molecular_graphics 'local program'
_computing_publication_material 'local program'
_computing_structure_refinement 'SHELXL97 (Sheldrick, 1998)'
_computing_structure_solution SHELXTL-Plus
_diffrn_ambient_temperature 293(2)
_diffrn_measured_fraction_theta_full .988
_diffrn_measured_fraction_theta_max .988
_diffrn_measurement_device_type 'Bruker P4'
_diffrn_measurement_method \w
_diffrn_radiation_monochromator graphite
_diffrn_radiation_source 'fine-focus sealed tube'
_diffrn_radiation_type MoK\a
_diffrn_radiation_wavelength .71073
_diffrn_reflns_av_R_equivalents .0000
_diffrn_reflns_av_sigmaI/netI .0397
_diffrn_reflns_limit_h_max 0
_diffrn_reflns_limit_h_min -21
_diffrn_reflns_limit_k_max 21
_diffrn_reflns_limit_k_min 0
_diffrn_reflns_limit_l_max 0
_diffrn_reflns_limit_l_min -32
_diffrn_reflns_number 4092
_diffrn_reflns_theta_full 27.49
_diffrn_reflns_theta_max 27.49
_diffrn_reflns_theta_min 1.91
_diffrn_standards_decay_% 0
_diffrn_standards_interval_count 97
_diffrn_standards_number 3
_exptl_absorpt_coefficient_mu 1.250
_exptl_absorpt_correction_T_max .778
_exptl_absorpt_correction_T_min .531
_exptl_absorpt_correction_type '\y scan'
_exptl_absorpt_process_details '(Sheldrick, 1990)'
_exptl_crystal_colour colourless
_exptl_crystal_density_diffrn 1.668
_exptl_crystal_density_method 'not measured'
_exptl_crystal_description parallelepiped
_exptl_crystal_F_000 3568
_exptl_crystal_size_max .60
_exptl_crystal_size_mid .35
_exptl_crystal_size_min .20
_refine_diff_density_max .835
_refine_diff_density_min -.528
_refine_ls_extinction_method none
_refine_ls_goodness_of_fit_ref 1.044
_refine_ls_hydrogen_treatment mixed
_refine_ls_matrix_type full
_refine_ls_number_parameters 285
_refine_ls_number_reflns 4092
_refine_ls_number_restraints 15
_refine_ls_restrained_S_all 1.044
_refine_ls_R_factor_all .072
_refine_ls_R_factor_gt .051
_refine_ls_shift/su_max .001
_refine_ls_shift/su_mean .000
_refine_ls_structure_factor_coef Fsqd
_refine_ls_weighting_details 'calc w = 1/[\s^2^(Fo^2^)+(0.1074P)^2^+10.4226P] where P = (Fo^2^+2Fc^2^)/3'
_refine_ls_weighting_scheme calc
_refine_ls_wR_factor_ref .183
_reflns_number_gt 3008
_reflns_number_total 4092
_reflns_threshold_expression >2sigma(I)
_cod_data_source_file na6021.cif
_cod_data_source_block 1
_cod_database_code 2200062
_cod_database_fobs_code 2200062

loop_
_symmetry_equiv_pos_as_xyz
'x, y, z'
'-x, -y+1/2, z+1/2'
'-x, y+1/2, -z+1/2'
'x, -y, -z'
'x+1/2, y+1/2, z'
'-x+1/2, -y+1, z+1/2'
'-x+1/2, y+1, -z+1/2'
'x+1/2, -y+1/2, -z'
'-x, -y, -z'
'x, y-1/2, -z-1/2'
'x, -y-1/2, z-1/2'
'-x, y, z'
'-x+1/2, -y+1/2, -z'
'x+1/2, y, -z-1/2'
'x+1/2, -y, z-1/2'
'-x+1/2, y+1/2, z'

loop_
_atom_site_label
_atom_site_fract_x
_atom_site_fract_y
_atom_site_fract_z
_atom_site_U_iso_or_equiv
_atom_site_adp_type
_atom_site_calc_flag
_atom_site_refinement_flags
_atom_site_occupancy
_atom_site_disorder_assembly
_atom_site_disorder_group
_atom_site_type_symbol
Ga1 .5000 .02140(4) .65300(2) .0475(2) Uani d S 1 . . Ga
Cl1 .5000 .02171(10) .56692(5) .0526(4) Uani d S 1 . . Cl
Cl21 .3949(7) .0709(8) .6854(5) .082(3) Uani d P .50 . . Cl
Cl22 .3927(8) .0917(8) .6798(5) .076(2) Uani d P .50 . . Cl
Cl31 .5184(8) -.09959(17) .67997(11) .111(4) Uani d P .50 . . Cl
Cl4 .2500 -.30977(10) .2500 .0600(4) Uani d S 1 . . Cl
C111 .04674(18) .13451(18) .31787(12) .0311(6) Uani d . 1 . . C
H111 .0685 .1574 .2849 .031 Uiso calc R 1 . . H
C11 .0000 .0033(3) .32326(19) .0365(10) Uani d S 1 . . C
O11 .0000 -.0692(2) .32348(18) .0513(10) Uani d S 1 . . O
C12 .0000 .2112(3) .38920(18) .0325(9) Uani d S 1 . . C
O12 .0000 .2573(2) .42714(14) .0460(9) Uani d S 1 . . O
N11 .06654(17) .05100(16) .32279(11) .0350(6) Uani d . 1 . . N
N12 .06673(16) .18287(16) .36401(11) .0338(6) Uani d . 1 . . N
C11B .1472(2) .0199(2) .31581(13) .0371(7) Uani d . 1 . . C
H11A .1754 .0528 .2899 .037 Uiso calc R 1 . . H
H11B .1436 -.0335 .3012 .037 Uiso calc R 1 . . H
C12B .14743(19) .20595(18) .37867(13) .0335(7) Uani d . 1 . . C
H12A .1777 .2176 .3464 .034 Uiso calc R 1 . . H
H12B .1448 .2545 .3996 .034 Uiso calc R 1 . . H
C211 .23914(19) .08410(19) .38539(13) .0330(7) Uani d . 1 . . C
H211 .2770 .1054 .3589 .033 Uiso calc R 1 . . H
C212 .2839(2) .0484(2) .43422(13) .0338(7) Uani d . 1 . . C
H212 .3425 .0545 .4310 .034 Uiso calc R 1 . . H
C21 .2086(2) -.0508(2) .39219(13) .0378(7) Uani d . 1 . . C
O21 .18160(18) -.11745(15) .38188(11) .0494(7) Uani d . 1 . . O
C22 .20043(19) .15193(19) .46292(13) .0330(7) Uani d . 1 . . C
O22 .16922(16) .20167(15) .49166(10) .0446(6) Uani d . 1 . . O
N21 .19446(18) .01711(16) .36461(12) .0369(6) Uani d . 1 . . N
N22 .26006(18) -.03444(17) .43309(11) .0374(6) Uani d . 1 . . N
N23 .25235(17) .09319(16) .47875(11) .0351(6) Uani d . 1 . . N
N24 .19022(17) .14648(16) .40885(11) .0348(6) Uani d . 1 . . N
C21B .2905(2) -.09390(19) .46902(14) .0377(7) Uani d . 1 . . C
H21A .3481 -.0858 .4735 .038 Uiso calc R 1 . . H
H21B .2828 -.1460 .4530 .038 Uiso calc R 1 . . H
O1W .0000 -.2116(3) .2591(2) .0662(12) Uani d SD 1 . . O
H1W1 .0000 -.162(3) .238(2) .066 Uiso d SD 1 . . H
H2W1 .043(2) -.213(3) .2857(15) .066 Uiso d D 1 . . H
O2W .1231(2) -.2227(2) .31466(17) .0845(12) Uani d D 1 . . O
H1W2 .146(3) -.175(2) .331(2) .084 Uiso d D 1 . . H
H2W2 .170(3) -.249(3) .295(2) .084 Uiso d D 1 . . H
O3W .0000 .3147(3) .5226(2) .095(2) Uani d SD 1 . . O
H1W3 .0474(9) .299(3) .5448(15) .095 Uiso d D 1 . . H
H2W3 .0000 .282(4) .4929(19) .095 Uiso d SD 1 . . H
O4W .1229(3) .2866(2) .57685(17) .0840(12) Uani d D 1 . . O
H1W4 .105(3) .264(3) .6122(13) .084 Uiso d D 1 . . H
H2W4 .135(3) .239(2) .5544(17) .084 Uiso d D 1 . . H
O5W .0000 -.1356(9) .4285(7) .116(5) Uani d SPD .50 . . O
H1W5 -.0481(9) -.157(7) .410(4) .116 Uiso d PD .50 . . H
O1C .0000 .041(3) .488(2) .18(2) Uani d SP .25 . . O
O2C -.050(2) .0000 .5000 .163(18) Uani d SP .25 . . O

loop_
_atom_site_aniso_label
_atom_site_aniso_U_11
_atom_site_aniso_U_22
_atom_site_aniso_U_33
_atom_site_aniso_U_12
_atom_site_aniso_U_13
_atom_site_aniso_U_23
Ga1 .0541(4) .0537(4) .0348(3) .000 .000 .0026(2)
Cl1 .0438(7) .0791(10) .0349(6) .000 .000 .0050(6)
Cl21 .055(2) .137(9) .055(2) .015(4) .020(2) -.012(4)
Cl22 .062(2) .093(4) .072(4) .018(2) -.002(2) -.016(3)
Cl31 .192(13) .0674(13) .0730(14) .022(3) .001(3) .0285(11)
Cl4 .0621(9) .0668(9) .0512(7) .000 -.0169(7) .000
C111 .0331(16) .0306(15) .0295(14) .0006(12) .0008(12) .0021(12)
C11 .044(3) .034(2) .031(2) .000 .000 -.0033(18)
O11 .056(2) .0315(18) .067(3) .000 .000 -.0068(17)
C12 .034(2) .031(2) .031(2) .000 .000 .0010(18)
O12 .0473(19) .049(2) .0413(19) .000 .000 -.0190(16)
N11 .0364(14) .0286(13) .0401(14) .0039(11) .0002(12) -.0032(11)
N12 .0320(13) .0340(13) .0355(13) -.0005(11) -.0013(11) -.0058(11)
C11B .0417(17) .0377(17) .0320(15) .0062(14) .0021(14) -.0063(13)
C12B .0341(15) .0273(14) .0391(16) -.0023(13) -.0017(13) .0010(12)
C211 .0283(15) .0360(16) .0346(15) -.0007(12) .0053(12) .0016(13)
C212 .0279(14) .0358(16) .0378(16) -.0006(13) .0049(13) -.0001(13)
C21 .0372(17) .0397(17) .0364(16) .0045(14) .0063(13) -.0035(14)
O21 .0646(18) .0346(13) .0491(14) -.0057(12) -.0062(13) -.0042(11)
C22 .0278(14) .0357(16) .0357(15) -.0045(12) .0003(12) -.0014(13)
O22 .0479(14) .0453(13) .0405(13) .0083(11) -.0023(11) -.0107(11)
N21 .0403(15) .0328(14) .0377(14) .0023(12) -.0027(12) -.0007(11)
N22 .0416(15) .0335(13) .0371(14) .0016(12) .0013(12) .0003(11)
N23 .0343(13) .0377(14) .0334(13) .0005(12) -.0025(11) -.0023(11)
N24 .0344(14) .0343(13) .0357(14) .0052(11) .0001(11) -.0028(11)
C21B .0369(17) .0350(16) .0411(17) .0083(14) .0075(14) .0004(14)
O1W .084(3) .043(2) .072(3) .000 .000 -.003(2)
O2W .081(3) .077(2) .095(3) -.004(2) -.006(2) -.039(2)
O3W .171(7) .069(3) .045(3) .000 .000 -.005(2)
O4W .090(3) .076(2) .086(3) -.024(2) .031(2) -.028(2)
O5W .096(9) .095(9) .156(14) .000 .000 .065(10)
O1C .14(4) .17(4) .24(6) .000 .000 .07(4)
O2C .06(2) .18(4) .24(5) .000 .000 -.02(4)

loop_
_atom_type_symbol
_atom_type_description
_atom_type_scat_dispersion_real
_atom_type_scat_dispersion_imag
_atom_type_scat_source
C C .0033 .0016 'International Tables Vol C Tables 4.2.6.8 and 6.1.1.4'
H H .0000 .0000 'International Tables Vol C Tables 4.2.6.8 and 6.1.1.4'
N N .0061 .0033 'International Tables Vol C Tables 4.2.6.8 and 6.1.1.4'
O O .0106 .0060 'International Tables Vol C Tables 4.2.6.8 and 6.1.1.4'
Cl Cl .1484 .1585 'International Tables Vol C Tables 4.2.6.8 and 6.1.1.4'
Ga Ga .2307 1.6083 'International Tables Vol C Tables 4.2.6.8 and 6.1.1.4'

loop_
_geom_angle_atom_site_label_1
_geom_angle_atom_site_label_2
_geom_angle_atom_site_label_3
_geom_angle_site_symmetry_1
_geom_angle_site_symmetry_3
_geom_angle
_geom_angle_publ_flag
Cl1 Ga1 Cl22 . . 107.4(3) yes
Cl1 Ga1 Cl22 . 12_655 107.4(3) no
Cl1 Ga1 Cl31 . . 108.34(10) yes
Cl1 Ga1 Cl31 . 12_655 108.34(10) no
Cl21 Ga1 Cl1 . . 112.8(4) yes
Cl21 Ga1 Cl1 12_655 . 112.8(4) no
Cl21 Ga1 Cl21 12_655 . 112.5(8) no
Cl21 Ga1 Cl22 12_655 12_655 9.3(7) no
Cl21 Ga1 Cl22 . 12_655 109.60(12) no
Cl21 Ga1 Cl22 12_655 . 109.60(12) yes
Cl21 Ga1 Cl22 . . 9.3(7) no
Cl21 Ga1 Cl31 12_655 12_655 111.7(5) no
Cl21 Ga1 Cl31 . 12_655 97.7(5) yes
Cl21 Ga1 Cl31 12_655 . 97.7(5) no
Cl21 Ga1 Cl31 . . 111.7(5) yes
Cl22 Ga1 Cl22 12_655 . 105.3(7) no
Cl31 Ga1 Cl22 12_655 12_655 120.9(5) no
Cl31 Ga1 Cl22 . 12_655 106.9(5) yes
Cl31 Ga1 Cl22 12_655 . 106.9(5) no
Cl31 Ga1 Cl22 . . 120.9(5) yes
Cl31 Ga1 Cl31 12_655 . 16.2(7) no
Cl31 Cl31 Ga1 12_655 . 81.9(4) yes
C111 C111 H111 12 . 111.6 no
N11 C111 C111 . 12 103.12(17) no
N11 C111 H111 . . 111.6 no
N11 C111 N12 . . 115.0(3) no
N12 C111 C111 . 12 103.21(16) no
N12 C111 H111 . . 111.6 no
O11 C11 N11 . . 126.0(2) no
O11 C11 N11 . 12 126.0(2) no
N11 C11 N11 . 12 108.1(4) no
O12 C12 N12 . 12 125.49(19) no
O12 C12 N12 . . 125.49(19) no
N12 C12 N12 12 . 109.0(4) no
C111 N11 C11B . . 123.3(3) no
C11 N11 C111 . . 112.8(3) no
C11 N11 C11B . . 122.5(3) no
C12 N12 C111 . . 112.3(3) no
C12 N12 C12B . . 122.9(3) no
C12B N12 C111 . . 124.5(3) no
N11 C11B H11A . . 108.7 no
N11 C11B H11B . . 108.7 no
N11 C11B N21 . . 114.1(3) no
H11A C11B H11B . . 107.6 no
N21 C11B H11A . . 108.7 no
N21 C11B H11B . . 108.7 no
N12 C12B H12A . . 108.8 no
N12 C12B H12B . . 108.8 no
H12A C12B H12B . . 107.7 no
N24 C12B N12 . . 113.9(3) no
N24 C12B H12A . . 108.8 no
N24 C12B H12B . . 108.8 no
C212 C211 H211 . . 111.6 no
N21 C211 H211 . . 111.6 no
N21 C211 C212 . . 103.2(3) no
N21 C211 N24 . . 115.0(3) no
N24 C211 H211 . . 111.6 no
N24 C211 C212 . . 103.1(3) no
C211 C212 H212 . . 111.6 no
N22 C212 C211 . . 103.0(3) no
N22 C212 H212 . . 111.6 no
N23 C212 C211 . . 103.6(3) no
N23 C212 H212 . . 111.6 no
N23 C212 N22 . . 114.7(3) no
O21 C21 N21 . . 126.5(3) no
O21 C21 N22 . . 124.6(3) no
N21 C21 N22 . . 108.8(3) no
O22 C22 N23 . . 126.2(3) no
O22 C22 N24 . . 125.3(3) no
N23 C22 N24 . . 108.5(3) no
C211 N21 C11B . . 123.7(3) no
C21 N21 C11B . . 123.4(3) no
C21 N21 C211 . . 112.5(3) no
C21 N22 C212 . . 112.3(3) no
C21 N22 C21B . . 123.5(3) no
C21B N22 C212 . . 124.1(3) no
C212 N23 C21B . 4_556 122.8(3) no
C22 N23 C212 . . 112.3(3) no
C22 N23 C21B . 4_556 121.9(3) no
C12B N24 C211 . . 124.3(3) no
C22 N24 C12B . . 122.3(3) no
C22 N24 C211 . . 112.4(3) no
N22 C21B N23 . 4_556 113.9(3) no
N22 C21B H21A . . 108.8 no
N22 C21B H21B . . 108.8 no
N23 C21B H21A 4_556 . 108.8 no
N23 C21B H21B 4_556 . 108.8 no
H21A C21B H21B . . 107.7 no
H1W1 O1W H2W1 . . 112(3) no
H1W2 O2W H2W2 . . 105(3) no
H1W3 O3W H2W3 . . 107(3) no
H1W4 O4W H2W4 . . 104(3) no
O2C O1C O1C . 9_556 48(2) no
O2C O1C O1C 9_556 9_556 48(2) no
O2C O1C O2C . 9_556 97(5) no
O1C O2C O1C . 9_556 83(5) no
O1C O2C O2C . 9_556 42(2) no
O1C O2C O2C 9_556 9_556 42(2) no

loop_
_geom_bond_atom_site_label_1
_geom_bond_atom_site_label_2
_geom_bond_site_symmetry_2
_geom_bond_distance
_geom_bond_publ_flag
Ga1 Cl1 . 2.1549(14) yes
Ga1 Cl21 12_655 2.093(9) no
Ga1 Cl21 . 2.093(9) yes
Ga1 Cl22 12_655 2.236(11) no
Ga1 Cl22 . 2.236(11) yes
Ga1 Cl31 12_655 2.161(3) no
Ga1 Cl31 . 2.161(3) yes
Cl31 Cl31 12_655 .61(3) no
C111 C111 12 1.549(6) no
C111 H111 . .9800 no
C111 N11 . 1.444(4) no
C111 N12 . 1.450(4) no
C11 O11 . 1.217(6) no
C11 N11 . 1.362(4) no
C11 N11 12 1.362(4) no
C12 O12 . 1.226(6) no
C12 N12 12 1.358(4) no
C12 N12 . 1.358(4) no
N11 C11B . 1.446(4) no
N12 C12B . 1.439(4) no
C11B H11A . .9700 no
C11B H11B . .9700 no
C11B N21 . 1.451(4) no
C12B H12A . .9700 no
C12B H12B . .9700 no
C12B N24 . 1.439(4) no
C211 H211 . .9800 no
C211 C212 . 1.550(5) no
C211 N21 . 1.443(4) no
C211 N24 . 1.448(4) no
C212 H212 . .9800 no
C212 N22 . 1.445(4) no
C212 N23 . 1.442(4) no
C21 O21 . 1.232(4) no
C21 N21 . 1.353(5) no
C21 N22 . 1.360(5) no
C22 O22 . 1.217(4) no
C22 N23 . 1.367(4) no
C22 N24 . 1.367(4) no
N22 C21B . 1.435(4) no
N23 C21B 4_556 1.452(4) no
C21B N23 4_556 1.452(4) no
C21B H21A . .9700 no
C21B H21B . .9700 no
O1W H1W1 . .99(3) no
O1W H2W1 . .98(2) no
O2W H1W2 . .96(3) no
O2W H2W2 . 1.02(3) no
O3W H1W3 . 1.00(2) no
O3W H2W3 . .93(3) no
O4W H1W4 . 1.01(3) no
O4W H2W4 . 1.00(3) no
O5W H1W5 . .99(3) no
O1C O1C 9_556 1.48(9) no
O1C O2C . 1.11(3) no
O1C O2C 9_556 1.11(3) no
O2C O1C 9_556 1.11(3) no
O2C O2C 9_556 1.66(7) no

loop_
_geom_hbond_atom_site_label_D
_geom_hbond_atom_site_label_H
_geom_hbond_atom_site_label_A
_geom_hbond_distance_DH
_geom_hbond_distance_HA
_geom_hbond_distance_DA
_geom_hbond_angle_DHA
_geom_hbond_publ_flag
O1W H2W1 O2W .98(2) 1.52(4) 2.476(5) 165(3) yes
O3W H1W3 O4W 1.00(2) 1.50(3) 2.492(6) 172(4) yes
